data_7228135
loop_
_publ_author_name
'Mapp, Lucy K.'
'Coles, Simon'
'Aitipamula, Srinivasulu'

_publ_section_title
;
 Novel solid forms of lonidamine: crystal structures and physicochemical
 properties
;
_journal_name_full CrystEngComm
_journal_paper_doi 10.1039/C7CE00651A
_journal_year 2017
_chemical_formula_moiety 'C15 H10 Cl2 N2 O2, C15 H9 Cl2 N2 O2, C7 H11 N2'
_chemical_formula_sum 'C37 H30 Cl4 N6 O4'
_chemical_formula_weight 764.47
_space_group_crystal_system triclinic
_space_group_IT_number 2
_space_group_name_Hall '-P 1'
_space_group_name_H-M_alt 'P -1'
_symmetry_space_group_name_Hall '-P 1'
_symmetry_space_group_name_H-M 'P -1'
_atom_sites_solution_hydrogens mixed
_audit_creation_date 2017-02-08
_audit_creation_method
;
Olex2 1.2-alpha
(compiled 2017.01.04 svn.r3372 for OlexSys, GUI svn.r5292)
;
_audit_update_record
;
2017-02-09 deposited with the CCDC.
2017-04-27 downloaded from the CCDC.
;
_cell_angle_alpha 79.963(3)
_cell_angle_beta 81.329(2)
_cell_angle_gamma 84.947(3)
_cell_formula_units_Z 2
_cell_length_a 8.5711(2)
_cell_length_b 12.3681(4)
_cell_length_c 16.6270(5)
_cell_measurement_reflns_used 8486
_cell_measurement_temperature 100(2)
_cell_measurement_theta_max 27.5060
_cell_measurement_theta_min 2.8360
_cell_volume 1712.32(9)
_computing_cell_refinement 'CrysAlisPro 1.171.38.41 (Rigaku OD, 2015)'
_computing_data_collection 'CrysAlisPro 1.171.38.41 (Rigaku OD, 2015)'
_computing_data_reduction 'CrysAlisPro 1.171.38.41 (Rigaku OD, 2015)'
_computing_molecular_graphics 'Olex2 (Dolomanov et al., 2009)'
_computing_publication_material 'Olex2 (Dolomanov et al., 2009)'
_computing_structure_refinement 'ShelXL (Sheldrick, 2015)'
_computing_structure_solution 'ShelXT (Sheldrick, 2015)'
_diffrn_ambient_environment air
_diffrn_ambient_temperature 100(2)
_diffrn_detector 'CCD plate'
_diffrn_detector_area_resol_mean 5.2945
_diffrn_detector_type AtlasS2
_diffrn_measured_fraction_theta_full 0.999
_diffrn_measured_fraction_theta_max 0.999
_diffrn_measurement_details
;
List of Runs (angles in degrees, time in seconds):

  # Type    Start    End  Width  t~exp~   \w     \q     \k     \f   Frames
#--------------------------------------------------------------------------
  1  \w    -20.00  97.00   0.50   40.00    --   15.17  77.00 120.00  234
  2  \w    -20.00  97.00   0.50   40.00    --   15.17  77.00-150.00  234
  3  \w    -20.00  97.00   0.50   40.00    --   15.17  77.00   0.00  234
  4  \w    -51.00  66.00   0.50   40.00    --  -15.79  77.00-120.00  234
  5  \w    -61.00  43.00   0.50   40.00    --   15.17 -57.00  90.00  208
;
_diffrn_measurement_device 'four-circle diffractometer'
_diffrn_measurement_device_type SuperNova
_diffrn_measurement_method '\w scans'
_diffrn_measurement_specimen_support 'MiTeGen MicroMesh'
_diffrn_orient_matrix_type 'CrysAlisPro convention (1999,Acta A55,543-557)'
_diffrn_orient_matrix_UB_11 0.0159428000
_diffrn_orient_matrix_UB_12 -0.0556658000
_diffrn_orient_matrix_UB_13 -0.0055725000
_diffrn_orient_matrix_UB_21 0.0244085000
_diffrn_orient_matrix_UB_22 0.0174154000
_diffrn_orient_matrix_UB_23 -0.0426548000
_diffrn_orient_matrix_UB_31 0.0786512000
_diffrn_orient_matrix_UB_32 0.0019275000
_diffrn_orient_matrix_UB_33 0.0079266000
_diffrn_radiation_monochromator mirror
_diffrn_radiation_probe x-ray
_diffrn_radiation_type MoK\a
_diffrn_radiation_wavelength 0.71073
_diffrn_reflns_av_R_equivalents 0.0359
_diffrn_reflns_av_unetI/netI 0.0417
_diffrn_reflns_Laue_measured_fraction_full 0.999
_diffrn_reflns_Laue_measured_fraction_max 0.999
_diffrn_reflns_limit_h_max 11
_diffrn_reflns_limit_h_min -11
_diffrn_reflns_limit_k_max 16
_diffrn_reflns_limit_k_min -16
_diffrn_reflns_limit_l_max 21
_diffrn_reflns_limit_l_min -21
_diffrn_reflns_number 24011
_diffrn_reflns_point_group_measured_fraction_full 0.999
_diffrn_reflns_point_group_measured_fraction_max 0.999
_diffrn_reflns_theta_full 26.000
_diffrn_reflns_theta_max 27.559
_diffrn_reflns_theta_min 2.512
_diffrn_source 'micro-focus sealed X-ray tube'
_diffrn_source_current 0.8
_diffrn_source_type 'SuperNova (Mo) X-ray Source'
_diffrn_source_voltage 50.0
_exptl_absorpt_coefficient_mu 0.398
_exptl_absorpt_correction_T_max 1.00000
_exptl_absorpt_correction_T_min 0.80169
_exptl_absorpt_correction_type multi-scan
_exptl_absorpt_process_details
;
CrysAlisPro 1.171.38.41 (Rigaku Oxford Diffraction, 2015)
Empirical absorption correction using spherical harmonics,
 implemented in SCALE3 ABSPACK scaling algorithm.
;
_exptl_crystal_colour colourless
_exptl_crystal_colour_primary colourless
_exptl_crystal_density_diffrn 1.483
_exptl_crystal_description plate
_exptl_crystal_F_000 788
_exptl_crystal_size_max 0.27
_exptl_crystal_size_mid 0.089
_exptl_crystal_size_min 0.053
_refine_diff_density_max 0.923
_refine_diff_density_min -0.458
_refine_diff_density_rms 0.059
_refine_ls_extinction_method none
_refine_ls_goodness_of_fit_ref 1.048
_refine_ls_hydrogen_treatment mixed
_refine_ls_matrix_type full
_refine_ls_number_parameters 567
_refine_ls_number_reflns 7913
_refine_ls_number_restraints 1010
_refine_ls_restrained_S_all 0.989
_refine_ls_R_factor_all 0.0611
_refine_ls_R_factor_gt 0.0466
_refine_ls_shift/su_max 0.002
_refine_ls_shift/su_mean 0.000
_refine_ls_structure_factor_coef Fsqd
_refine_ls_weighting_details 'w=1/[\s^2^(Fo^2^)+(0.0382P)^2^+1.3674P] where P=(Fo^2^+2Fc^2^)/3'
_refine_ls_weighting_scheme calc
_refine_ls_wR_factor_gt 0.0994
_refine_ls_wR_factor_ref 0.1056
_reflns_Friedel_coverage 0.000
_reflns_number_gt 6467
_reflns_number_total 7913
_reflns_threshold_expression 'I > 2\s(I)'
_cod_data_source_file c7ce00651a2.cif
_cod_data_source_block LON-4DMAP_2-1
_cod_original_cell_volume 1712.33(9)
_cod_database_code 7228135
_shelx_shelxl_version_number 2014/7
_chemical_oxdiff_formula 'C22 H20 O4 N4 Cl2'
_chemical_oxdiff_usercomment L3-21-C2
_shelx_space_group_comment
;
The symmetry employed for this shelxl refinement is uniquely defined
by the following loop, which should always be used as a source of
symmetry information in preference to the above space-group names.
They are only intended as comments.
;
_reflns_odcompleteness_completeness 99.94
_reflns_odcompleteness_iscentric 1
_reflns_odcompleteness_theta 27.42
_olex2_refinement_description
;
1. Fixed Uiso
 At 1.2 times of:
  All C(H) groups, All C(H,H) groups
 At 1.5 times of:
  All C(H,H,H) groups
2. Rigid bond restraints
 All non-hydrogen atoms
 with sigma for 1-2 distances of 0.01 and sigma for 1-3 distances of 0.01
3. Uiso/Uaniso restraints and constraints
All non-hydrogen atoms have similar U: within 2A with sigma of 0.04 and sigma
for terminal atoms of 0.08
4. Rigid body (RIGU) restrains
 All non-hydrogen atoms
 with sigma for 1-2 distances of 0.004 and sigma for 1-3 distances of 0.004
5. Others
 Sof(Cl24)=Sof(H32)=1-FVAR(1)
 Sof(Cl23)=Sof(H36)=FVAR(1)
 Fixed Sof: N41(0.5) H41(0.5) N42(0.5) C41(0.5) H41A(0.5) C42(0.5) H42(0.5)
 C43(0.5) C44(0.5) H44(0.5) C45(0.5) H45(0.5) C46(0.5) H46A(0.5) H46B(0.5)
 H46C(0.5) C47(0.5) H47A(0.5) H47B(0.5) H47C(0.5) N41A(0.5) H41B(0.5) N42A(0.5)
 C41A(0.5) H41C(0.5) C42A(0.5) H42A(0.5) C43A(0.5) C44A(0.5) H44A(0.5)
 C45A(0.5) H45A(0.5) C46A(0.5) H46D(0.5) H46E(0.5) H46F(0.5) C47A(0.5)
 H47D(0.5) H47E(0.5) H47F(0.5)
6.a Secondary CH2 refined with riding coordinates:
 C9(H9A,H9B), C30(H30A,H30B)
6.b Aromatic/amide H refined with riding coordinates:
 C4(H4), C5(H5), C6(H6), C7(H7), C12(H12), C14(H14), C15(H15), C24(H24),
 C25(H25), C26(H26), C27(H27), C32(H32), C33(H33), C35(H35), C36(H36),
 C41(H41A), C42(H42), C44(H44), C45(H45), C41A(H41C), C42A(H42A), C44A(H44A),
 C45A(H45A)
6.c Idealised Me refined as rotating group:
 C46(H46A,H46B,H46C), C47(H47A,H47B,H47C), C46A(H46D,H46E,H46F), C47A(H47D,
 H47E,H47F)
;
_olex2_submission_original_sample_id L3-21-C2
_olex2_submission_special_instructions 'No special instructions were received'
_oxdiff_exptl_absorpt_empirical_details
;
Empirical correction (ABSPACK) includes:
- Absorption correction using spherical harmonics
- Frame scaling
;
_oxdiff_exptl_absorpt_empirical_full_max 1.797
_oxdiff_exptl_absorpt_empirical_full_min 0.753

loop_
_space_group_symop_operation_xyz
'x, y, z'
'-x, -y, -z'

loop_
_atom_site_label
_atom_site_type_symbol
_atom_site_fract_x
_atom_site_fract_y
_atom_site_fract_z
_atom_site_U_iso_or_equiv
_atom_site_adp_type
_atom_site_occupancy
_atom_site_site_symmetry_order
_atom_site_calc_flag
_atom_site_refinement_flags_posn
_atom_site_refinement_flags_adp
_atom_site_refinement_flags_occupancy
_atom_site_disorder_assembly
_atom_site_disorder_group
Cl1 Cl 2.50399(6) 0.24368(5) 0.57902(3) 0.03058(14) Uani 1 1 d . U . . .
Cl2 Cl 2.38199(6) 0.05784(5) 0.32838(3) 0.02692(13) Uani 1 1 d . U . . .
O1 O 1.65684(16) 0.22700(11) 0.75959(9) 0.0217(3) Uani 1 1 d . U . . .
H1 H 1.537(5) 0.255(3) 0.773(2) 0.097(13) Uiso 1 1 d . . . . .
O2 O 1.57689(17) 0.06390(12) 0.82679(10) 0.0280(4) Uani 1 1 d . U . . .
N1 N 2.09416(18) 0.07329(13) 0.72961(10) 0.0182(3) Uani 1 1 d . U . . .
N2 N 1.95956(18) 0.13939(13) 0.73124(10) 0.0177(3) Uani 1 1 d . U . . .
C1 C 1.6798(2) 0.12374(16) 0.78914(12) 0.0171(4) Uani 1 1 d . U . . .
C2 C 1.8460(2) 0.07812(15) 0.77413(11) 0.0154(4) Uani 1 1 d . U . . .
C3 C 1.9061(2) -0.03154(15) 0.80099(11) 0.0157(4) Uani 1 1 d . U . . .
C4 C 1.8441(2) -0.12943(16) 0.84576(12) 0.0187(4) Uani 1 1 d . U . . .
H4 H 1.7357 -0.1316 0.8685 0.022 Uiso 1 1 calc R . . . .
C5 C 1.9453(2) -0.22159(17) 0.85554(13) 0.0232(4) Uani 1 1 d . U . . .
H5 H 1.9052 -0.2885 0.8852 0.028 Uiso 1 1 calc R . . . .
C6 C 2.1072(2) -0.22013(17) 0.82285(13) 0.0234(4) Uani 1 1 d . U . . .
H6 H 2.1729 -0.2860 0.8308 0.028 Uiso 1 1 calc R . . . .
C7 C 2.1721(2) -0.12558(17) 0.77978(13) 0.0215(4) Uani 1 1 d . U . . .
H7 H 2.2810 -0.1241 0.7580 0.026 Uiso 1 1 calc R . . . .
C8 C 2.0684(2) -0.03138(16) 0.76988(12) 0.0169(4) Uani 1 1 d . U . . .
C9 C 2.2411(2) 0.11748(17) 0.68624(12) 0.0204(4) Uani 1 1 d . U . . .
H9A H 2.3296 0.0818 0.7152 0.024 Uiso 1 1 calc R . . . .
H9B H 2.2367 0.1972 0.6882 0.024 Uiso 1 1 calc R . . . .
C10 C 2.2743(2) 0.10075(16) 0.59696(12) 0.0180(4) Uani 1 1 d . U . . .
C11 C 2.3929(2) 0.15624(16) 0.54280(12) 0.0197(4) Uani 1 1 d . U . . .
C12 C 2.4279(2) 0.14407(17) 0.46056(12) 0.0203(4) Uani 1 1 d . U . . .
H12 H 2.5086 0.1836 0.4250 0.024 Uiso 1 1 calc R . . . .
C13 C 2.3423(2) 0.07279(17) 0.43158(12) 0.0198(4) Uani 1 1 d . U . . .
C14 C 2.2249(2) 0.01463(16) 0.48301(13) 0.0212(4) Uani 1 1 d . U . . .
H14 H 2.1679 -0.0349 0.4627 0.025 Uiso 1 1 calc R . . . .
C15 C 2.1916(2) 0.02967(16) 0.56478(13) 0.0197(4) Uani 1 1 d . U . . .
H15 H 2.1101 -0.0096 0.5999 0.024 Uiso 1 1 calc R . . . .
Cl23 Cl 0.88008(7) 0.40130(5) 0.98647(4) 0.02555(18) Uani 0.8700(18) 1 d . U P A 1
Cl24 Cl 0.4991(5) 0.6317(4) 0.7607(3) 0.0379(14) Uani 0.1300(18) 1 d . U P A 2
Cl25 Cl 0.47908(7) 0.74641(5) 1.04343(4) 0.03175(14) Uani 1 1 d . U . . .
O21 O 1.37758(16) 0.29958(11) 0.77968(9) 0.0230(3) Uani 1 1 d . U . . .
O22 O 1.47275(18) 0.45150(13) 0.70135(11) 0.0365(4) Uani 1 1 d . U . . .
N21 N 0.94780(18) 0.47426(14) 0.77299(10) 0.0186(3) Uani 1 1 d . U . . .
N22 N 1.07486(18) 0.40433(13) 0.78824(10) 0.0182(3) Uani 1 1 d . U . . .
C21 C 1.3624(2) 0.39733(16) 0.74065(12) 0.0203(4) Uani 1 1 d . U . . .
C22 C 1.1996(2) 0.45047(16) 0.74229(12) 0.0174(4) Uani 1 1 d . U . . .
C23 C 1.1547(2) 0.55334(16) 0.69458(12) 0.0177(4) Uani 1 1 d . U . . .
C24 C 1.2332(3) 0.63264(17) 0.63503(13) 0.0235(4) Uani 1 1 d . U . . .
H24 H 1.3446 0.6256 0.6199 0.028 Uiso 1 1 calc R . . . .
C25 C 1.1444(3) 0.72045(18) 0.59951(14) 0.0300(5) Uani 1 1 d . U . . .
H25 H 1.1952 0.7750 0.5590 0.036 Uiso 1 1 calc R . . . .
C26 C 0.9798(3) 0.73160(19) 0.62172(15) 0.0341(5) Uani 1 1 d . U . . .
H26 H 0.9221 0.7936 0.5957 0.041 Uiso 1 1 calc R . . . .
C27 C 0.8993(3) 0.65547(18) 0.68004(14) 0.0278(5) Uani 1 1 d . U . . .
H27 H 0.7880 0.6638 0.6950 0.033 Uiso 1 1 calc R . . . .
C28 C 0.9895(2) 0.56526(16) 0.71613(12) 0.0193(4) Uani 1 1 d . U . . .
C30 C 0.7887(2) 0.44274(17) 0.81002(13) 0.0212(4) Uani 1 1 d . U . . .
H30A H 0.7955 0.3659 0.8392 0.025 Uiso 1 1 calc R . . . .
H30B H 0.7226 0.4455 0.7656 0.025 Uiso 1 1 calc R . . . .
C31 C 0.7093(2) 0.51613(16) 0.86993(12) 0.0183(4) Uani 1 1 d . U . . .
C32 C 0.7483(2) 0.50680(16) 0.94935(12) 0.0200(4) Uani 1 1 d . U . . .
H32 H 0.8247 0.4509 0.9671 0.024 Uiso 0.1300(18) 1 calc R . P A 2
C33 C 0.6784(2) 0.57716(17) 1.00364(12) 0.0211(4) Uani 1 1 d . U . . .
H33 H 0.7071 0.5701 1.0574 0.025 Uiso 1 1 calc R . . . .
C34 C 0.5666(2) 0.65726(17) 0.97700(13) 0.0213(4) Uani 1 1 d . U . . .
C35 C 0.5202(2) 0.66780(17) 0.89974(13) 0.0220(4) Uani 1 1 d . U . . .
H35 H 0.4414 0.7225 0.8829 0.026 Uiso 1 1 calc R . . . .
C36 C 0.5921(2) 0.59618(17) 0.84735(12) 0.0205(4) Uani 1 1 d . U . . .
H36 H 0.5603 0.6021 0.7944 0.025 Uiso 0.8700(18) 1 calc R . P A 1
N41 N 1.7462(4) 0.4322(3) 0.6019(2) 0.0216(7) Uani 0.5 1 d . U P B -1
H41 H 1.666(6) 0.421(4) 0.634(3) 0.027(13) Uiso 0.5 1 d . . P C -1
N42 N 2.1516(4) 0.5355(3) 0.4538(2) 0.0226(7) Uani 0.5 1 d . U P B -1
C41 C 1.8857(14) 0.3732(12) 0.6115(10) 0.022(2) Uani 0.5 1 d . U P B -1
H41A H 1.8888 0.3098 0.6529 0.026 Uiso 0.5 1 calc R . P B -1
C42 C 2.0205(5) 0.4048(3) 0.5621(2) 0.0204(8) Uani 0.5 1 d . U P B -1
H42 H 2.1169 0.3620 0.5682 0.025 Uiso 0.5 1 calc R . P B -1
C43 C 2.0193(11) 0.5007(15) 0.5017(12) 0.0173(16) Uani 0.5 1 d . U P B -1
C44 C 1.8699(5) 0.5588(3) 0.4933(3) 0.0222(8) Uani 0.5 1 d . U P B -1
H44 H 1.8617 0.6223 0.4525 0.027 Uiso 0.5 1 calc R . P B -1
C45 C 1.7393(10) 0.5223(10) 0.5443(7) 0.0261(18) Uani 0.5 1 d . U P B -1
H45 H 1.6402 0.5617 0.5390 0.031 Uiso 0.5 1 calc R . P B -1
C46 C 2.3025(9) 0.4755(10) 0.4652(7) 0.0268(19) Uani 0.5 1 d . U P B -1
H46A H 2.3860 0.5093 0.4240 0.040 Uiso 0.5 1 calc GR . P B -1
H46B H 2.2968 0.3988 0.4586 0.040 Uiso 0.5 1 calc GR . P B -1
H46C H 2.3265 0.4779 0.5206 0.040 Uiso 0.5 1 calc GR . P B -1
C47 C 2.1484(13) 0.6357(12) 0.3940(9) 0.023(2) Uani 0.5 1 d . U P B -1
H47A H 2.1237 0.6991 0.4228 0.035 Uiso 0.5 1 calc GR . P B -1
H47B H 2.0674 0.6331 0.3587 0.035 Uiso 0.5 1 calc GR . P B -1
H47C H 2.2520 0.6426 0.3600 0.035 Uiso 0.5 1 calc GR . P B -1
N41A N 0.7391(5) -0.0913(3) 1.0971(2) 0.0258(8) Uani 0.5 1 d . U P D -1
H41B H 0.658(7) -0.116(4) 1.126(3) 0.040(15) Uiso 0.5 1 d . . P E -1
N42A N 1.1291(4) 0.0503(3) 0.9599(2) 0.0216(7) Uani 0.5 1 d . U P D -1
C41A C 0.875(2) -0.1492(12) 1.0955(11) 0.024(2) Uani 0.5 1 d . U P D -1
H41C H 0.8809 -0.2214 1.1263 0.029 Uiso 0.5 1 calc R . P D -1
C42A C 1.0111(5) -0.1055(3) 1.0491(2) 0.0216(8) Uani 0.5 1 d . U P D -1
H42A H 1.1105 -0.1454 1.0523 0.026 Uiso 0.5 1 calc R . P D -1
C43A C 1.002(9) -0.002(6) 0.997(7) 0.017(4) Uani 0.5 1 d . U P D -1
C44A C 0.8514(5) 0.0603(4) 1.0093(2) 0.0218(8) Uani 0.5 1 d . U P D -1
H44A H 0.8407 0.1358 0.9856 0.026 Uiso 0.5 1 calc R . P D -1
C45A C 0.7209(19) 0.0066(14) 1.0567(10) 0.027(2) Uani 0.5 1 d . U P D -1
H45A H 0.6185 0.0431 1.0588 0.032 Uiso 0.5 1 calc R . P D -1
C46A C 1.2818(19) -0.0121(14) 0.9606(10) 0.031(3) Uani 0.5 1 d . U P D -1
H46D H 1.2758 -0.0819 0.9413 0.047 Uiso 0.5 1 calc GR . P D -1
H46E H 1.3087 -0.0269 1.0169 0.047 Uiso 0.5 1 calc GR . P D -1
H46F H 1.3633 0.0306 0.9242 0.047 Uiso 0.5 1 calc GR . P D -1
C47A C 1.116(2) 0.1643(12) 0.9174(11) 0.026(2) Uani 0.5 1 d . U P D -1
H47D H 1.1012 0.2143 0.9580 0.038 Uiso 0.5 1 calc GR . P D -1
H47E H 1.0245 0.1745 0.8870 0.038 Uiso 0.5 1 calc GR . P D -1
H47F H 1.2122 0.1803 0.8788 0.038 Uiso 0.5 1 calc GR . P D -1

loop_
_atom_site_aniso_label
_atom_site_aniso_U_11
_atom_site_aniso_U_22
_atom_site_aniso_U_33
_atom_site_aniso_U_23
_atom_site_aniso_U_13
_atom_site_aniso_U_12
Cl1 0.0273(3) 0.0387(3) 0.0265(3) -0.0052(2) 0.0046(2) -0.0204(2)
Cl2 0.0219(3) 0.0367(3) 0.0218(3) -0.0044(2) -0.0033(2) -0.0001(2)
O1 0.0144(7) 0.0153(7) 0.0315(8) 0.0017(6) 0.0013(6) 0.0014(6)
O2 0.0169(7) 0.0217(8) 0.0383(9) 0.0033(6) 0.0094(6) -0.0012(6)
N1 0.0117(7) 0.0179(8) 0.0218(8) 0.0012(6) 0.0022(6) -0.0001(6)
N2 0.0131(7) 0.0169(8) 0.0208(8) -0.0005(6) 0.0011(6) 0.0007(6)
C1 0.0143(9) 0.0187(9) 0.0167(9) -0.0025(7) 0.0012(7) 0.0000(7)
C2 0.0144(9) 0.0145(9) 0.0158(9) -0.0011(7) 0.0008(7) -0.0005(7)
C3 0.0159(9) 0.0164(9) 0.0140(9) -0.0012(7) -0.0004(7) -0.0015(7)
C4 0.0185(9) 0.0192(10) 0.0172(9) 0.0010(7) -0.0014(7) -0.0050(8)
C5 0.0261(11) 0.0167(10) 0.0249(11) 0.0034(8) -0.0030(8) -0.0051(8)
C6 0.0238(10) 0.0194(10) 0.0260(11) -0.0010(8) -0.0063(8) 0.0037(8)
C7 0.0171(9) 0.0227(10) 0.0230(10) -0.0017(8) -0.0016(8) 0.0025(8)
C8 0.0156(9) 0.0169(9) 0.0168(9) 0.0000(7) -0.0010(7) -0.0019(7)
C9 0.0126(9) 0.0215(10) 0.0246(10) -0.0006(8) 0.0029(8) -0.0036(8)
C10 0.0114(8) 0.0157(9) 0.0238(10) 0.0024(7) -0.0011(7) 0.0029(7)
C11 0.0143(9) 0.0196(10) 0.0243(10) -0.0004(8) -0.0015(8) -0.0039(8)
C12 0.0137(9) 0.0227(10) 0.0210(10) 0.0037(8) 0.0010(7) -0.0023(8)
C13 0.0146(9) 0.0230(10) 0.0200(9) -0.0004(8) -0.0031(7) 0.0042(8)
C14 0.0159(9) 0.0187(10) 0.0284(11) -0.0005(8) -0.0060(8) 0.0001(8)
C15 0.0136(9) 0.0176(10) 0.0251(10) 0.0025(8) -0.0008(8) -0.0003(8)
Cl23 0.0206(3) 0.0253(3) 0.0275(3) 0.0032(2) -0.0056(2) 0.0051(2)
Cl24 0.027(2) 0.055(3) 0.032(2) -0.010(2) -0.0063(17) 0.002(2)
Cl25 0.0276(3) 0.0315(3) 0.0361(3) -0.0148(2) 0.0054(2) -0.0001(2)
O21 0.0146(7) 0.0194(7) 0.0296(8) 0.0050(6) 0.0026(6) 0.0017(6)
O22 0.0163(7) 0.0279(9) 0.0536(11) 0.0097(8) 0.0113(7) 0.0016(7)
N21 0.0111(7) 0.0206(8) 0.0216(8) -0.0008(7) 0.0018(6) 0.0005(6)
N22 0.0123(7) 0.0186(8) 0.0213(8) -0.0011(7) 0.0017(6) 0.0012(6)
C21 0.0144(9) 0.0191(10) 0.0239(10) -0.0007(8) 0.0040(8) 0.0005(8)
C22 0.0151(9) 0.0168(9) 0.0179(9) -0.0010(7) 0.0023(7) -0.0002(7)
C23 0.0158(9) 0.0159(9) 0.0198(9) -0.0025(7) 0.0010(7) 0.0011(7)
C24 0.0218(10) 0.0192(10) 0.0261(11) -0.0010(8) 0.0048(8) -0.0012(8)
C25 0.0299(12) 0.0199(11) 0.0327(12) 0.0070(9) 0.0051(9) 0.0001(9)
C26 0.0298(12) 0.0256(12) 0.0392(13) 0.0076(10) -0.0019(10) 0.0089(10)
C27 0.0186(10) 0.0291(12) 0.0310(12) 0.0007(9) -0.0003(9) 0.0078(9)
C28 0.0165(9) 0.0188(9) 0.0205(10) -0.0013(8) 0.0013(7) -0.0006(8)
C30 0.0107(9) 0.0259(11) 0.0263(10) -0.0060(8) 0.0034(8) -0.0032(8)
C31 0.0114(9) 0.0213(10) 0.0210(9) -0.0021(8) 0.0026(7) -0.0050(8)
C32 0.0146(9) 0.0201(10) 0.0231(10) 0.0019(8) -0.0014(8) -0.0027(8)
C33 0.0198(10) 0.0244(10) 0.0180(10) 0.0002(8) -0.0004(8) -0.0064(8)
C34 0.0171(9) 0.0201(10) 0.0244(10) -0.0040(8) 0.0066(8) -0.0049(8)
C35 0.0146(9) 0.0214(10) 0.0269(10) 0.0021(8) -0.0008(8) 0.0008(8)
C36 0.0144(9) 0.0262(10) 0.0191(10) 0.0003(8) 0.0002(7) -0.0034(8)
N41 0.0162(17) 0.0260(19) 0.0204(17) -0.0024(14) 0.0063(14) -0.0065(15)
N42 0.0206(17) 0.0244(18) 0.0195(17) -0.0001(14) 0.0067(13) -0.0065(15)
C41 0.023(3) 0.021(3) 0.020(3) -0.001(2) 0.000(3) -0.007(3)
C42 0.0160(18) 0.0197(19) 0.0215(19) 0.0025(15) 0.0033(15) -0.0008(15)
C43 0.018(4) 0.0175(15) 0.0148(18) -0.0014(13) 0.002(3) -0.004(3)
C44 0.0221(19) 0.021(2) 0.0211(19) 0.0003(16) 0.0003(15) -0.0028(16)
C45 0.023(4) 0.030(3) 0.024(3) -0.003(2) -0.001(3) -0.001(3)
C46 0.020(3) 0.030(3) 0.025(4) -0.001(3) 0.008(3) -0.003(3)
C47 0.030(5) 0.025(3) 0.013(3) 0.002(2) 0.006(3) -0.013(3)
N41A 0.0229(18) 0.034(2) 0.0207(18) -0.0048(15) 0.0039(14) -0.0128(16)
N42A 0.0192(16) 0.0236(17) 0.0196(17) -0.0027(13) 0.0071(13) -0.0070(13)
C41A 0.034(3) 0.016(3) 0.020(5) 0.001(3) 0.006(3) -0.009(2)
C42A 0.025(2) 0.0184(19) 0.021(2) -0.0008(15) -0.0023(16) -0.0032(16)
C43A 0.017(3) 0.017(5) 0.016(10) 0.000(5) 0.004(3) -0.004(2)
C44A 0.0192(18) 0.024(2) 0.021(2) -0.0029(16) 0.0014(15) -0.0016(16)
C45A 0.015(3) 0.040(4) 0.022(5) -0.002(3) 0.005(3) -0.007(3)
C46A 0.023(3) 0.031(3) 0.030(7) 0.006(4) 0.012(4) 0.000(3)
C47A 0.030(4) 0.025(4) 0.019(5) 0.004(3) 0.002(3) -0.007(3)

loop_
_atom_type_symbol
_atom_type_description
_atom_type_scat_dispersion_real
_atom_type_scat_dispersion_imag
_atom_type_scat_source
C C 0.0033 0.0016 'International Tables Vol C Tables 4.2.6.8 and 6.1.1.4'
H H 0.0000 0.0000 'International Tables Vol C Tables 4.2.6.8 and 6.1.1.4'
Cl Cl 0.1484 0.1585 'International Tables Vol C Tables 4.2.6.8 and 6.1.1.4'
N N 0.0061 0.0033 'International Tables Vol C Tables 4.2.6.8 and 6.1.1.4'
O O 0.0106 0.0060 'International Tables Vol C Tables 4.2.6.8 and 6.1.1.4'

loop_
_exptl_crystal_face_index_h
_exptl_crystal_face_index_k
_exptl_crystal_face_index_l
_exptl_crystal_face_perp_dist
1 14 17 0.0138
1 10 -16 0.0570
1 -14 -16 0.0172
-1 -11 16 0.0304
-12 -4 -5 0.1215
6 11 -10 0.0875
8 -5 16 0.0727

loop_
_geom_angle_atom_site_label_1
_geom_angle_atom_site_label_2
_geom_angle_atom_site_label_3
_geom_angle
C1 O1 H1 112(2)
N2 N1 C8 112.12(15)
N2 N1 C9 119.18(15)
C8 N1 C9 128.68(16)
C2 N2 N1 106.14(15)
O1 C1 C2 115.02(16)
O2 C1 O1 125.20(18)
O2 C1 C2 119.78(17)
N2 C2 C1 121.49(17)
N2 C2 C3 111.29(16)
C3 C2 C1 127.22(17)
C4 C3 C2 136.60(18)
C4 C3 C8 119.21(18)
C8 C3 C2 104.18(16)
C3 C4 H4 121.0
C5 C4 C3 117.90(18)
C5 C4 H4 121.1
C4 C5 H5 119.0
C4 C5 C6 122.04(19)
C6 C5 H5 119.0
C5 C6 H6 119.2
C7 C6 C5 121.58(19)
C7 C6 H6 119.2
C6 C7 H7 121.9
C6 C7 C8 116.28(18)
C8 C7 H7 121.9
N1 C8 C3 106.25(16)
N1 C8 C7 130.75(18)
C7 C8 C3 122.98(18)
N1 C9 H9A 108.9
N1 C9 H9B 108.9
N1 C9 C10 113.49(16)
H9A C9 H9B 107.7
C10 C9 H9A 108.9
C10 C9 H9B 108.9
C11 C10 C9 120.45(18)
C11 C10 C15 116.70(18)
C15 C10 C9 122.84(17)
C10 C11 Cl1 119.32(16)
C12 C11 Cl1 117.90(15)
C12 C11 C10 122.78(19)
C11 C12 H12 120.9
C13 C12 C11 118.30(18)
C13 C12 H12 120.9
C12 C13 Cl2 119.10(15)
C14 C13 Cl2 119.69(16)
C14 C13 C12 121.21(19)
C13 C14 H14 120.5
C13 C14 C15 119.03(19)
C15 C14 H14 120.5
C10 C15 H15 119.0
C14 C15 C10 121.97(18)
C14 C15 H15 119.0
N22 N21 C28 111.83(15)
N22 N21 C30 119.76(16)
C28 N21 C30 128.14(16)
C22 N22 N21 106.32(15)
O21 C21 C22 117.28(17)
O22 C21 O21 125.15(18)
O22 C21 C22 117.57(18)
N22 C22 C21 122.66(17)
N22 C22 C23 111.29(17)
C23 C22 C21 126.02(17)
C24 C23 C22 135.68(18)
C24 C23 C28 120.14(18)
C28 C23 C22 104.11(17)
C23 C24 H24 121.0
C25 C24 C23 117.96(19)
C25 C24 H24 121.0
C24 C25 H25 119.3
C24 C25 C26 121.4(2)
C26 C25 H25 119.3
C25 C26 H26 118.9
C27 C26 C25 122.1(2)
C27 C26 H26 118.9
C26 C27 H27 121.7
C26 C27 C28 116.7(2)
C28 C27 H27 121.7
N21 C28 C23 106.44(17)
N21 C28 C27 131.83(19)
C27 C28 C23 121.72(19)
N21 C30 H30A 109.0
N21 C30 H30B 109.0
N21 C30 C31 112.95(16)
H30A C30 H30B 107.8
C31 C30 H30A 109.0
C31 C30 H30B 109.0
C32 C31 C30 122.18(18)
C36 C31 C30 120.53(18)
C36 C31 C32 117.29(18)
C31 C32 Cl23 120.65(16)
C31 C32 H32 119.0
C31 C32 C33 122.02(19)
C33 C32 Cl23 117.25(16)
C33 C32 H32 119.0
C32 C33 H33 120.9
C34 C33 C32 118.14(19)
C34 C33 H33 120.9
C33 C34 Cl25 118.88(16)
C33 C34 C35 122.09(19)
C35 C34 Cl25 119.02(16)
C34 C35 H35 120.9
C34 C35 C36 118.18(19)
C36 C35 H35 120.9
C31 C36 Cl24 133.6(2)
C31 C36 H36 118.9
C35 C36 Cl24 104.2(2)
C35 C36 C31 122.21(19)
C35 C36 H36 118.9
C41 N41 H41 123(3)
C45 N41 H41 116(3)
C45 N41 C41 120.9(7)
C43 N42 C46 119.7(8)
C43 N42 C47 121.1(8)
C47 N42 C46 119.1(7)
N41 C41 H41A 120.0
C42 C41 N41 120.1(10)
C42 C41 H41A 120.0
C41 C42 H42 119.6
C41 C42 C43 120.9(8)
C43 C42 H42 119.6
N42 C43 C42 122.0(9)
N42 C43 C44 121.2(12)
C42 C43 C44 116.8(8)
C43 C44 H44 120.3
C45 C44 C43 119.3(8)
C45 C44 H44 120.3
N41 C45 C44 121.9(7)
N41 C45 H45 119.0
C44 C45 H45 119.0
N42 C46 H46A 109.5
N42 C46 H46B 109.5
N42 C46 H46C 109.5
H46A C46 H46B 109.5
H46A C46 H46C 109.5
H46B C46 H46C 109.5
N42 C47 H47A 109.5
N42 C47 H47B 109.5
N42 C47 H47C 109.5
H47A C47 H47B 109.5
H47A C47 H47C 109.5
H47B C47 H47C 109.5
C41A N41A H41B 121(4)
C45A N41A H41B 116(4)
C45A N41A C41A 123.7(11)
C43A N42A C46A 117(3)
C43A N42A C47A 122(3)
C46A N42A C47A 121.5(9)
N41A C41A H41C 119.8
N41A C41A C42A 120.5(12)
C42A C41A H41C 119.8
C41A C42A H42A 119.8
C41A C42A C43A 120(3)
C43A C42A H42A 119.8
N42A C43A C42A 123(6)
N42A C43A C44A 119(5)
C42A C43A C44A 115(4)
C43A C44A H44A 120.7
C45A C44A C43A 119(3)
C45A C44A H44A 120.7
N41A C45A C44A 120.8(12)
N41A C45A H45A 119.6
C44A C45A H45A 119.6
N42A C46A H46D 109.5
N42A C46A H46E 109.5
N42A C46A H46F 109.5
H46D C46A H46E 109.5
H46D C46A H46F 109.5
H46E C46A H46F 109.5
N42A C47A H47D 109.5
N42A C47A H47E 109.5
N42A C47A H47F 109.5
H47D C47A H47E 109.5
H47D C47A H47F 109.5
H47E C47A H47F 109.5

loop_
_geom_bond_atom_site_label_1
_geom_bond_atom_site_label_2
_geom_bond_distance
Cl1 C11 1.738(2)
Cl2 C13 1.737(2)
O1 H1 1.06(4)
O1 C1 1.295(2)
O2 C1 1.227(2)
N1 N2 1.354(2)
N1 C8 1.370(2)
N1 C9 1.454(2)
N2 C2 1.328(2)
C1 C2 1.486(3)
C2 C3 1.428(3)
C3 C4 1.408(3)
C3 C8 1.409(3)
C4 H4 0.9500
C4 C5 1.371(3)
C5 H5 0.9500
C5 C6 1.413(3)
C6 H6 0.9500
C6 C7 1.376(3)
C7 H7 0.9500
C7 C8 1.403(3)
C9 H9A 0.9900
C9 H9B 0.9900
C9 C10 1.515(3)
C10 C11 1.396(3)
C10 C15 1.396(3)
C11 C12 1.386(3)
C12 H12 0.9500
C12 C13 1.385(3)
C13 C14 1.384(3)
C14 H14 0.9500
C14 C15 1.388(3)
C15 H15 0.9500
Cl23 C32 1.741(2)
Cl24 C36 1.722(5)
Cl25 C34 1.740(2)
O21 C21 1.274(2)
O22 C21 1.242(2)
N21 N22 1.356(2)
N21 C28 1.373(2)
N21 C30 1.466(2)
N22 C22 1.327(2)
C21 C22 1.488(3)
C22 C23 1.432(3)
C23 C24 1.404(3)
C23 C28 1.409(3)
C24 H24 0.9500
C24 C25 1.369(3)
C25 H25 0.9500
C25 C26 1.405(3)
C26 H26 0.9500
C26 C27 1.378(3)
C27 H27 0.9500
C27 C28 1.399(3)
C30 H30A 0.9900
C30 H30B 0.9900
C30 C31 1.510(3)
C31 C32 1.393(3)
C31 C36 1.392(3)
C32 H32 0.9500
C32 C33 1.396(3)
C33 H33 0.9500
C33 C34 1.380(3)
C34 C35 1.383(3)
C35 H35 0.9500
C35 C36 1.391(3)
C36 H36 0.9500
N41 H41 0.82(5)
N41 C41 1.361(13)
N41 C45 1.339(11)
N42 C43 1.341(12)
N42 C46 1.454(8)
N42 C47 1.449(13)
C41 H41A 0.9500
C41 C42 1.358(13)
C42 H42 0.9500
C42 C43 1.415(17)
C43 C44 1.425(12)
C44 H44 0.9500
C44 C45 1.358(11)
C45 H45 0.9500
C46 H46A 0.9800
C46 H46B 0.9800
C46 H46C 0.9800
C47 H47A 0.9800
C47 H47B 0.9800
C47 H47C 0.9800
N41A H41B 0.83(6)
N41A C41A 1.313(17)
N41A C45A 1.287(16)
N42A C43A 1.33(7)
N42A C46A 1.460(16)
N42A C47A 1.466(15)
C41A H41C 0.9500
C41A C42A 1.393(18)
C42A H42A 0.9500
C42A C43A 1.41(7)
C43A C44A 1.45(6)
C44A H44A 0.9500
C44A C45A 1.413(16)
C45A H45A 0.9500
C46A H46D 0.9800
C46A H46E 0.9800
C46A H46F 0.9800
C47A H47D 0.9800
C47A H47E 0.9800
C47A H47F 0.9800

loop_
_geom_hbond_atom_site_label_D
_geom_hbond_atom_site_label_H
_geom_hbond_atom_site_label_A
_geom_hbond_distance_DH
_geom_hbond_distance_HA
_geom_hbond_distance_DA
_geom_hbond_angle_DHA
_geom_hbond_site_symmetry_A
O1 H1 O21 1.06(4) 1.42(4) 2.4762(19) 173(4) .
C9 H9A Cl2 0.99 2.96 3.730(2) 135.3 2_:56
C9 H9B O21 0.99 2.62 3.330(3) 128.7 1_655
C27 H27 Cl24 0.95 2.59 3.507(5) 163.5 .
C30 H30B Cl24 0.99 2.86 3.349(5) 111.2 .
C30 H30B O22 0.99 2.52 3.459(3) 157.4 1_455
N41 H41 O22 0.82(5) 1.90(5) 2.675(4) 159(5) .
C41 H41A O1 0.95 2.61 3.286(13) 128.4 .
C41 H41A N2 0.95 2.36 3.282(14) 164.2 .
C46 H46A O22 0.98 2.24 3.165(11) 156.1 2_966
C47 H47C O1 0.98 2.41 3.145(12) 131.6 2_966
N41A H41B O2 0.83(6) 2.14(6) 2.830(4) 140(5) 2_757
N41A H41B O21 0.83(6) 2.53(5) 3.135(4) 130(5) 2_757
C41A H41C N22 0.95 2.48 3.429(16) 173.2 2_757
C45A H45A O2 0.95 2.59 3.056(16) 110.3 2_757
C45A H45A Cl25 0.95 2.98 3.634(15) 127.4 2_667
C46A H46F O2 0.98 2.27 3.198(16) 157.7 .
C47A H47F O21 0.98 2.39 3.295(17) 153.1 .

loop_
_geom_torsion_atom_site_label_1
_geom_torsion_atom_site_label_2
_geom_torsion_atom_site_label_3
_geom_torsion_atom_site_label_4
_geom_torsion
Cl1 C11 C12 C13 178.66(15)
Cl2 C13 C14 C15 -178.27(15)
O1 C1 C2 N2 -2.0(3)
O1 C1 C2 C3 178.48(18)
O2 C1 C2 N2 177.68(19)
O2 C1 C2 C3 -1.9(3)
N1 N2 C2 C1 179.83(17)
N1 N2 C2 C3 -0.6(2)
N1 C9 C10 C11 167.54(17)
N1 C9 C10 C15 -13.2(3)
N2 N1 C8 C3 -1.3(2)
N2 N1 C8 C7 176.9(2)
N2 N1 C9 C10 -91.8(2)
N2 C2 C3 C4 -179.0(2)
N2 C2 C3 C8 -0.2(2)
C1 C2 C3 C4 0.6(4)
C1 C2 C3 C8 179.38(18)
C2 C3 C4 C5 177.2(2)
C2 C3 C8 N1 0.9(2)
C2 C3 C8 C7 -177.55(18)
C3 C4 C5 C6 0.5(3)
C4 C3 C8 N1 179.89(17)
C4 C3 C8 C7 1.5(3)
C4 C5 C6 C7 0.4(3)
C5 C6 C7 C8 -0.4(3)
C6 C7 C8 N1 -178.6(2)
C6 C7 C8 C3 -0.6(3)
C8 N1 N2 C2 1.2(2)
C8 N1 C9 C10 86.6(2)
C8 C3 C4 C5 -1.4(3)
C9 N1 N2 C2 179.77(17)
C9 N1 C8 C3 -179.73(18)
C9 N1 C8 C7 -1.5(3)
C9 C10 C11 Cl1 0.7(3)
C9 C10 C11 C12 -179.88(18)
C9 C10 C15 C14 -179.32(18)
C10 C11 C12 C13 -0.7(3)
C11 C10 C15 C14 -0.1(3)
C11 C12 C13 Cl2 179.02(15)
C11 C12 C13 C14 -0.2(3)
C12 C13 C14 C15 0.9(3)
C13 C14 C15 C10 -0.8(3)
C15 C10 C11 Cl1 -178.53(14)
C15 C10 C11 C12 0.9(3)
Cl23 C32 C33 C34 -176.23(15)
Cl25 C34 C35 C36 179.64(15)
O21 C21 C22 N22 6.3(3)
O21 C21 C22 C23 -171.68(19)
O22 C21 C22 N22 -173.8(2)
O22 C21 C22 C23 8.2(3)
N21 N22 C22 C21 -178.79(18)
N21 N22 C22 C23 -0.5(2)
N21 C30 C31 C32 -76.9(2)
N21 C30 C31 C36 103.6(2)
N22 N21 C28 C23 -0.9(2)
N22 N21 C28 C27 177.4(2)
N22 N21 C30 C31 115.7(2)
N22 C22 C23 C24 -177.0(2)
N22 C22 C23 C28 0.0(2)
C21 C22 C23 C24 1.3(4)
C21 C22 C23 C28 178.18(19)
C22 C23 C24 C25 176.7(2)
C22 C23 C28 N21 0.6(2)
C22 C23 C28 C27 -178.0(2)
C23 C24 C25 C26 0.1(3)
C24 C23 C28 N21 178.08(18)
C24 C23 C28 C27 -0.5(3)
C24 C25 C26 C27 0.0(4)
C25 C26 C27 C28 -0.4(4)
C26 C27 C28 N21 -177.5(2)
C26 C27 C28 C23 0.6(3)
C28 N21 N22 C22 0.9(2)
C28 N21 C30 C31 -70.8(3)
C28 C23 C24 C25 0.1(3)
C30 N21 N22 C22 175.39(17)
C30 N21 C28 C23 -174.84(18)
C30 N21 C28 C27 3.5(4)
C30 C31 C32 Cl23 -5.4(3)
C30 C31 C32 C33 177.85(18)
C30 C31 C36 Cl24 4.0(4)
C30 C31 C36 C35 -177.74(18)
C31 C32 C33 C34 0.6(3)
C32 C31 C36 Cl24 -175.6(3)
C32 C31 C36 C35 2.7(3)
C32 C33 C34 Cl25 -179.55(15)
C32 C33 C34 C35 1.4(3)
C33 C34 C35 C36 -1.4(3)
C34 C35 C36 Cl24 177.9(2)
C34 C35 C36 C31 -0.8(3)
C36 C31 C32 Cl23 174.14(15)
C36 C31 C32 C33 -2.6(3)
N41 C41 C42 C43 1.8(18)
N42 C43 C44 C45 -178.5(12)
C41 N41 C45 C44 -0.1(16)
C41 C42 C43 N42 178.0(13)
C41 C42 C43 C44 -3(2)
C42 C43 C44 C45 2(2)
C43 C44 C45 N41 -0.8(18)
C45 N41 C41 C42 -0.4(17)
C46 N42 C43 C42 -2(2)
C46 N42 C43 C44 178.8(11)
C47 N42 C43 C42 -178.2(13)
C47 N42 C43 C44 2(2)
N41A C41A C42A C43A -6(6)
N42A C43A C44A C45A -173(7)
C41A N41A C45A C44A -2(2)
C41A C42A C43A N42A 171(7)
C41A C42A C43A C44A 11(12)
C42A C43A C44A C45A -13(11)
C43A C44A C45A N41A 9(6)
C45A N41A C41A C42A 1(2)
C46A N42A C43A C42A 12(12)
C46A N42A C43A C44A 171(6)
C47A N42A C43A C42A -170(6)
C47A N42A C43A C44A -11(13)

loop_
_exptl_oxdiff_crystal_face_indexfrac_h
_exptl_oxdiff_crystal_face_indexfrac_k
_exptl_oxdiff_crystal_face_indexfrac_l
_exptl_oxdiff_crystal_face_x
_exptl_oxdiff_crystal_face_y
_exptl_oxdiff_crystal_face_z
1.0019 14.0365 16.9960 -0.8601 -0.4561 0.2406
0.9955 9.9749 -16.0224 -0.4501 0.8814 -0.0295
0.9995 -14.0321 -15.9952 0.8862 0.4623 -0.0752
-0.9953 -10.9752 16.0235 0.5058 -0.8989 0.0276
-12.0076 -4.0260 -4.9999 0.0605 -0.1499 -0.9918
5.9996 10.9927 -10.0190 -0.4604 0.7652 0.4137
8.0091 -4.9617 16.0175 0.3146 -0.5741 0.7473
